data_1573372
loop_
_publ_author_name
'Saha, Shib Nath'
'Ballav, Nityananda'
'Ghosh, Suman'
'Baidya, Mahiuddin'

_publ_section_title
;
 Regioselective intermolecular carboamination of allylamines via
 nucleopalladation: empowering three-component synthesis of vicinal
 diamines
;
_journal_name_full 'Chemical Science'
_journal_paper_doi 10.1039/D4SC07630C
_journal_year 2024
_chemical_formula_sum 'C28 H27 N3 O2 S'
_chemical_formula_weight 469.58
_space_group_crystal_system triclinic
_space_group_IT_number 2
_space_group_name_Hall '-P 1'
_space_group_name_H-M_alt 'P -1'
_atom_sites_solution_hydrogens geom
_audit_creation_method SHELXL-2019/3
_audit_update_record
;
2024-07-23 deposited with the CCDC.	2024-11-24 downloaded from the CCDC.
;
_cell_angle_alpha 97.488(2)
_cell_angle_beta 104.094(2)
_cell_angle_gamma 95.420(2)
_cell_formula_units_Z 2
_cell_length_a 9.4004(5)
_cell_length_b 10.1110(7)
_cell_length_c 13.6049(9)
_cell_measurement_reflns_used 8984
_cell_measurement_temperature 298(2)
_cell_measurement_theta_max 25.49
_cell_measurement_theta_min 2.77
_cell_volume 1232.74(14)
_computing_cell_refinement 'APEX4/SAINT (Bruker, 2021)'
_computing_data_collection 'APEX4 (Bruker, 2021)'
_computing_data_reduction 'SAINT/XPREP (Bruker, 2021)'
_computing_molecular_graphics 'ORTEP3 (Farrugia, 2012)'
_computing_structure_refinement 'SHELXL-2019/2 (Sheldrick, 2019), WinGX'
_computing_structure_solution 'SHELXT 2018/2 (Sheldrick, 2018)'
_diffrn_ambient_temperature 298(2)
_diffrn_measured_fraction_theta_full 0.996
_diffrn_measured_fraction_theta_max 0.996
_diffrn_measurement_device_type 'Bruker D8 Venture Diffractometer'
_diffrn_measurement_method '\f and \w scans'
_diffrn_radiation_type MoK\a
_diffrn_radiation_wavelength 0.71073
_diffrn_reflns_av_R_equivalents 0.0952
_diffrn_reflns_av_unetI/netI 0.0460
_diffrn_reflns_Laue_measured_fraction_full 0.996
_diffrn_reflns_Laue_measured_fraction_max 0.996
_diffrn_reflns_limit_h_max 11
_diffrn_reflns_limit_h_min -11
_diffrn_reflns_limit_k_max 12
_diffrn_reflns_limit_k_min -12
_diffrn_reflns_limit_l_max 16
_diffrn_reflns_limit_l_min -16
_diffrn_reflns_number 48138
_diffrn_reflns_point_group_measured_fraction_full 0.996
_diffrn_reflns_point_group_measured_fraction_max 0.996
_diffrn_reflns_theta_full 25.242
_diffrn_reflns_theta_max 25.657
_diffrn_reflns_theta_min 2.840
_diffrn_source 'fine focus sealed tube'
_exptl_absorpt_coefficient_mu 0.161
_exptl_absorpt_correction_T_max 1.0000
_exptl_absorpt_correction_T_min 0.7161
_exptl_absorpt_correction_type multi-scan
_exptl_absorpt_process_details
;
 SADABS-2016/2: Krause, L., Herbst-Irmer, R., Sheldrick G.M. & Stalke D.,
 J. Appl. Cryst. 48 (2015) 3-10.
;
_exptl_crystal_colour colorless
_exptl_crystal_density_diffrn 1.265
_exptl_crystal_description block
_exptl_crystal_F_000 496
_exptl_crystal_size_max 0.249
_exptl_crystal_size_mid 0.175
_exptl_crystal_size_min 0.126
_refine_diff_density_max 0.198
_refine_diff_density_min -0.312
_refine_diff_density_rms 0.050
_refine_ls_extinction_method none
_refine_ls_goodness_of_fit_ref 1.078
_refine_ls_hydrogen_treatment constr
_refine_ls_matrix_type full
_refine_ls_number_parameters 308
_refine_ls_number_reflns 4655
_refine_ls_number_restraints 0
_refine_ls_restrained_S_all 1.078
_refine_ls_R_factor_all 0.0744
_refine_ls_R_factor_gt 0.0493
_refine_ls_shift/su_max 0.001
_refine_ls_shift/su_mean 0.000
_refine_ls_structure_factor_coef Fsqd
_refine_ls_weighting_details 'w=1/[\s^2^(Fo^2^)+(0.0427P)^2^+0.4329P] where P=(Fo^2^+2Fc^2^)/3'
_refine_ls_weighting_scheme calc
_refine_ls_wR_factor_gt 0.1052
_refine_ls_wR_factor_ref 0.1165
_reflns_Friedel_coverage 0.000
_reflns_number_gt 3476
_reflns_number_total 4655
_reflns_threshold_expression 'I > 2\s(I)'
_cod_data_source_file d4sc07630c2.cif
_cod_data_source_block shelx
_cod_database_code 1573372
_shelx_shelxl_version_number 2019/3
_shelx_space_group_comment
;
The symmetry employed for this shelxl refinement is uniquely defined
by the following loop, which should always be used as a source of
symmetry information in preference to the above space-group names.
They are only intended as comments.
;
_shelx_estimated_absorpt_t_min 0.961
_shelx_estimated_absorpt_t_max 0.980

loop_
_space_group_symop_operation_xyz
'x, y, z'
'-x, -y, -z'

loop_
_atom_site_label
_atom_site_type_symbol
_atom_site_fract_x
_atom_site_fract_y
_atom_site_fract_z
_atom_site_U_iso_or_equiv
_atom_site_adp_type
_atom_site_occupancy
_atom_site_site_symmetry_order
_atom_site_calc_flag
_atom_site_refinement_flags_posn
_atom_site_refinement_flags_adp
_atom_site_refinement_flags_occupancy
_atom_site_disorder_assembly
_atom_site_disorder_group
C1 C 0.4284(4) 0.8189(3) 0.4335(2) 0.0773(9) Uani 1 1 d . . . . .
H1 H 0.512591 0.780770 0.427113 0.093 Uiso 1 1 calc R U . . .
C2 C 0.3416(4) 0.8576(3) 0.3480(2) 0.0795(9) Uani 1 1 d . . . . .
H2 H 0.367406 0.846534 0.285968 0.095 Uiso 1 1 calc R U . . .
C3 C 0.2175(4) 0.9122(3) 0.3558(2) 0.0765(9) Uani 1 1 d . . . . .
H3 H 0.156522 0.938756 0.298971 0.092 Uiso 1 1 calc R U . . .
C4 C 0.1832(3) 0.9278(3) 0.4491(2) 0.0604(7) Uani 1 1 d . . . . .
H4 H 0.098794 0.964793 0.456375 0.073 Uiso 1 1 calc R U . . .
C5 C 0.2764(2) 0.8875(2) 0.53138(17) 0.0437(5) Uani 1 1 d . . . . .
C6 C 0.2437(2) 0.9061(2) 0.63516(17) 0.0391(5) Uani 1 1 d . . . . .
C7 C 0.3407(2) 0.8773(2) 0.81564(17) 0.0441(5) Uani 1 1 d . . . . .
H7A H 0.240423 0.883634 0.820822 0.053 Uiso 1 1 calc R U . . .
H7B H 0.402999 0.958164 0.855105 0.053 Uiso 1 1 calc R U . . .
C8 C 0.3947(2) 0.7550(2) 0.85993(16) 0.0363(5) Uani 1 1 d . . . . .
H8 H 0.322284 0.675777 0.826880 0.044 Uiso 1 1 calc R U . . .
C9 C 0.4125(2) 0.7720(2) 0.97638(16) 0.0423(5) Uani 1 1 d . . . . .
H9A H 0.452314 0.694319 1.001858 0.051 Uiso 1 1 calc R U . . .
H9B H 0.483852 0.850609 1.009025 0.051 Uiso 1 1 calc R U . . .
C10 C 0.2709(2) 0.7875(2) 1.00738(16) 0.0380(5) Uani 1 1 d . . . . .
C11 C 0.2433(2) 0.9075(2) 1.05586(17) 0.0439(5) Uani 1 1 d . . . . .
H11 H 0.314547 0.982572 1.070415 0.053 Uiso 1 1 calc R U . . .
C12 C 0.1120(3) 0.9184(2) 1.08323(17) 0.0473(6) Uani 1 1 d . . . . .
H12 H 0.096512 1.000862 1.115245 0.057 Uiso 1 1 calc R U . . .
C13 C 0.0032(2) 0.8091(2) 1.06392(17) 0.0428(5) Uani 1 1 d . . . . .
C14 C 0.0297(3) 0.6896(2) 1.01407(18) 0.0475(6) Uani 1 1 d . . . . .
H14 H -0.042355 0.615025 0.998439 0.057 Uiso 1 1 calc R U . . .
C15 C 0.1607(2) 0.6786(2) 0.98695(18) 0.0458(6) Uani 1 1 d . . . . .
H15 H 0.175584 0.596341 0.954246 0.055 Uiso 1 1 calc R U . . .
C16 C -0.1397(3) 0.8199(3) 1.0944(2) 0.0670(8) Uani 1 1 d . . . . .
H16A H -0.211618 0.845155 1.039217 0.101 Uiso 1 1 calc R U . . .
H16B H -0.122547 0.886888 1.154426 0.101 Uiso 1 1 calc R U . . .
H16C H -0.175910 0.734641 1.109102 0.101 Uiso 1 1 calc R U . . .
C17 C 0.4356(2) 0.4862(2) 0.72313(17) 0.0402(5) Uani 1 1 d . . . . .
C18 C 0.3634(3) 0.3718(3) 0.7437(2) 0.0559(7) Uani 1 1 d . . . . .
H18 H 0.391089 0.346064 0.808121 0.067 Uiso 1 1 calc R U . . .
C19 C 0.2490(3) 0.2957(3) 0.6670(3) 0.0706(8) Uani 1 1 d . . . . .
H19 H 0.199478 0.218693 0.680308 0.085 Uiso 1 1 calc R U . . .
C20 C 0.2088(3) 0.3328(3) 0.5727(2) 0.0739(9) Uani 1 1 d . . . . .
H20 H 0.131697 0.281256 0.521845 0.089 Uiso 1 1 calc R U . . .
C21 C 0.2816(3) 0.4462(3) 0.5520(2) 0.0686(8) Uani 1 1 d . . . . .
H21 H 0.254145 0.470601 0.487134 0.082 Uiso 1 1 calc R U . . .
C22 C 0.3950(3) 0.5240(3) 0.62711(18) 0.0519(6) Uani 1 1 d . . . . .
H22 H 0.443787 0.601038 0.613344 0.062 Uiso 1 1 calc R U . . .
C23 C 0.7327(2) 0.6040(2) 0.77394(17) 0.0418(5) Uani 1 1 d . . . . .
C24 C 0.7829(3) 0.7200(3) 0.74259(19) 0.0518(6) Uani 1 1 d . . . . .
H24 H 0.732118 0.794580 0.744199 0.062 Uiso 1 1 calc R U . . .
C25 C 0.9104(3) 0.7231(3) 0.7087(2) 0.0679(8) Uani 1 1 d . . . . .
H25 H 0.947119 0.801310 0.689007 0.081 Uiso 1 1 calc R U . . .
C26 C 0.9827(3) 0.6124(4) 0.7040(2) 0.0722(9) Uani 1 1 d . . . . .
H26 H 1.067216 0.615178 0.679840 0.087 Uiso 1 1 calc R U . . .
C27 C 0.9315(3) 0.4969(4) 0.7347(2) 0.0718(9) Uani 1 1 d . . . . .
H27 H 0.981169 0.421863 0.731016 0.086 Uiso 1 1 calc R U . . .
C28 C 0.8064(3) 0.4921(3) 0.7709(2) 0.0566(7) Uani 1 1 d . . . . .
H28 H 0.772251 0.414747 0.792943 0.068 Uiso 1 1 calc R U . . .
N1 N 0.3988(2) 0.8329(2) 0.52540(16) 0.0587(6) Uani 1 1 d . . . . .
N2 N 0.3443(2) 0.8683(2) 0.70940(14) 0.0491(5) Uani 1 1 d . . . . .
H2A H 0.417883 0.835572 0.692787 0.059 Uiso 1 1 calc R U . . .
N3 N 0.53659(18) 0.73568(17) 0.83459(13) 0.0365(4) Uani 1 1 d . . . . .
O1 O 0.13356(18) 0.95329(19) 0.64777(13) 0.0587(5) Uani 1 1 d . . . . .
O2 O 0.60290(18) 0.51865(17) 0.90828(12) 0.0535(4) Uani 1 1 d . . . . .
S1 S 0.57476(6) 0.59287(6) 0.82298(4) 0.03702(16) Uani 1 1 d . . . . .

loop_
_atom_site_aniso_label
_atom_site_aniso_U_11
_atom_site_aniso_U_22
_atom_site_aniso_U_33
_atom_site_aniso_U_23
_atom_site_aniso_U_13
_atom_site_aniso_U_12
C1 0.105(2) 0.079(2) 0.072(2) 0.0205(17) 0.0534(19) 0.0371(19)
C2 0.125(3) 0.075(2) 0.0505(18) 0.0162(16) 0.0402(18) 0.019(2)
C3 0.102(2) 0.084(2) 0.0460(17) 0.0230(16) 0.0150(16) 0.0195(19)
C4 0.0654(16) 0.0717(19) 0.0484(15) 0.0236(14) 0.0128(12) 0.0160(14)
C5 0.0487(13) 0.0406(13) 0.0443(13) 0.0130(11) 0.0138(10) 0.0054(11)
C6 0.0384(12) 0.0365(12) 0.0453(13) 0.0141(10) 0.0120(10) 0.0063(10)
C7 0.0471(13) 0.0502(14) 0.0362(12) 0.0057(11) 0.0102(10) 0.0146(11)
C8 0.0327(10) 0.0415(13) 0.0334(11) 0.0040(9) 0.0068(8) 0.0051(9)
C9 0.0385(12) 0.0512(14) 0.0361(12) 0.0083(10) 0.0068(9) 0.0064(10)
C10 0.0386(11) 0.0464(14) 0.0302(11) 0.0111(10) 0.0080(9) 0.0078(10)
C11 0.0464(13) 0.0430(14) 0.0387(12) 0.0012(10) 0.0097(10) -0.0021(10)
C12 0.0553(14) 0.0478(15) 0.0381(13) -0.0022(11) 0.0138(11) 0.0117(12)
C13 0.0449(12) 0.0538(15) 0.0347(12) 0.0143(11) 0.0139(10) 0.0117(11)
C14 0.0457(13) 0.0453(14) 0.0536(15) 0.0133(12) 0.0155(11) 0.0021(11)
C15 0.0514(13) 0.0376(13) 0.0510(14) 0.0060(11) 0.0175(11) 0.0096(11)
C16 0.0590(16) 0.088(2) 0.0667(18) 0.0212(16) 0.0306(14) 0.0202(15)
C17 0.0377(11) 0.0375(13) 0.0470(13) 0.0047(10) 0.0155(10) 0.0049(10)
C18 0.0631(16) 0.0486(15) 0.0601(17) 0.0060(13) 0.0285(13) -0.0011(13)
C19 0.0733(19) 0.0542(18) 0.083(2) -0.0084(16) 0.0386(17) -0.0193(15)
C20 0.0608(17) 0.075(2) 0.071(2) -0.0188(17) 0.0159(15) -0.0162(15)
C21 0.0685(17) 0.070(2) 0.0545(17) 0.0007(15) 0.0014(14) -0.0015(15)
C22 0.0556(14) 0.0476(15) 0.0471(15) 0.0055(12) 0.0073(11) -0.0010(12)
C23 0.0323(11) 0.0518(14) 0.0394(12) 0.0036(11) 0.0074(9) 0.0062(10)
C24 0.0463(13) 0.0553(16) 0.0541(15) 0.0047(12) 0.0182(11) -0.0002(11)
C25 0.0539(16) 0.084(2) 0.0622(18) 0.0004(15) 0.0227(13) -0.0135(15)
C26 0.0371(14) 0.118(3) 0.0566(17) -0.0084(18) 0.0162(12) 0.0036(16)
C27 0.0491(15) 0.097(2) 0.072(2) 0.0022(18) 0.0180(14) 0.0304(16)
C28 0.0475(14) 0.0622(17) 0.0626(17) 0.0103(13) 0.0153(12) 0.0169(12)
N1 0.0698(14) 0.0634(14) 0.0567(14) 0.0200(11) 0.0302(11) 0.0280(12)
N2 0.0486(11) 0.0663(14) 0.0407(11) 0.0160(10) 0.0157(9) 0.0277(10)
N3 0.0350(9) 0.0376(10) 0.0367(10) 0.0047(8) 0.0092(7) 0.0053(8)
O1 0.0474(9) 0.0818(13) 0.0601(11) 0.0311(10) 0.0215(8) 0.0274(9)
O2 0.0602(10) 0.0613(11) 0.0468(10) 0.0258(8) 0.0153(8) 0.0192(8)
S1 0.0361(3) 0.0410(3) 0.0363(3) 0.0100(2) 0.0105(2) 0.0083(2)

loop_
_atom_type_symbol
_atom_type_description
_atom_type_scat_dispersion_real
_atom_type_scat_dispersion_imag
_atom_type_scat_source
C C 0.0033 0.0016 'International Tables Vol C Tables 4.2.6.8 and 6.1.1.4'
H H 0.0000 0.0000 'International Tables Vol C Tables 4.2.6.8 and 6.1.1.4'
N N 0.0061 0.0033 'International Tables Vol C Tables 4.2.6.8 and 6.1.1.4'
O O 0.0106 0.0060 'International Tables Vol C Tables 4.2.6.8 and 6.1.1.4'
S S 0.1246 0.1234 'International Tables Vol C Tables 4.2.6.8 and 6.1.1.4'

loop_
_geom_angle_atom_site_label_1
_geom_angle_atom_site_label_2
_geom_angle_atom_site_label_3
_geom_angle
_geom_angle_site_symmetry_1
_geom_angle_site_symmetry_3
_geom_angle_publ_flag
N1 C1 C2 123.8(3) . . ?
N1 C1 H1 118.1 . . ?
C2 C1 H1 118.1 . . ?
C3 C2 C1 118.9(3) . . ?
C3 C2 H2 120.6 . . ?
C1 C2 H2 120.6 . . ?
C2 C3 C4 119.0(3) . . ?
C2 C3 H3 120.5 . . ?
C4 C3 H3 120.5 . . ?
C5 C4 C3 118.8(3) . . ?
C5 C4 H4 120.6 . . ?
C3 C4 H4 120.6 . . ?
N1 C5 C4 123.3(2) . . ?
N1 C5 C6 116.70(19) . . ?
C4 C5 C6 120.0(2) . . ?
O1 C6 N2 124.0(2) . . ?
O1 C6 C5 121.42(19) . . ?
N2 C6 C5 114.53(19) . . ?
N2 C7 C8 110.93(18) . . ?
N2 C7 H7A 109.5 . . ?
C8 C7 H7A 109.5 . . ?
N2 C7 H7B 109.5 . . ?
C8 C7 H7B 109.5 . . ?
H7A C7 H7B 108.0 . . ?
N3 C8 C7 107.61(17) . . ?
N3 C8 C9 111.32(16) . . ?
C7 C8 C9 111.56(18) . . ?
N3 C8 H8 108.8 . . ?
C7 C8 H8 108.8 . . ?
C9 C8 H8 108.8 . . ?
C10 C9 C8 114.12(16) . . ?
C10 C9 H9A 108.7 . . ?
C8 C9 H9A 108.7 . . ?
C10 C9 H9B 108.7 . . ?
C8 C9 H9B 108.7 . . ?
H9A C9 H9B 107.6 . . ?
C11 C10 C15 117.0(2) . . ?
C11 C10 C9 122.9(2) . . ?
C15 C10 C9 120.1(2) . . ?
C10 C11 C12 121.5(2) . . ?
C10 C11 H11 119.2 . . ?
C12 C11 H11 119.2 . . ?
C11 C12 C13 121.3(2) . . ?
C11 C12 H12 119.4 . . ?
C13 C12 H12 119.4 . . ?
C14 C13 C12 117.3(2) . . ?
C14 C13 C16 121.1(2) . . ?
C12 C13 C16 121.6(2) . . ?
C15 C14 C13 121.4(2) . . ?
C15 C14 H14 119.3 . . ?
C13 C14 H14 119.3 . . ?
C14 C15 C10 121.5(2) . . ?
C14 C15 H15 119.3 . . ?
C10 C15 H15 119.3 . . ?
C13 C16 H16A 109.5 . . ?
C13 C16 H16B 109.5 . . ?
H16A C16 H16B 109.5 . . ?
C13 C16 H16C 109.5 . . ?
H16A C16 H16C 109.5 . . ?
H16B C16 H16C 109.5 . . ?
C18 C17 C22 120.4(2) . . ?
C18 C17 S1 120.19(19) . . ?
C22 C17 S1 119.26(17) . . ?
C17 C18 C19 119.1(3) . . ?
C17 C18 H18 120.4 . . ?
C19 C18 H18 120.4 . . ?
C20 C19 C18 120.5(3) . . ?
C20 C19 H19 119.7 . . ?
C18 C19 H19 119.7 . . ?
C19 C20 C21 120.2(3) . . ?
C19 C20 H20 119.9 . . ?
C21 C20 H20 119.9 . . ?
C20 C21 C22 120.3(3) . . ?
C20 C21 H21 119.8 . . ?
C22 C21 H21 119.8 . . ?
C21 C22 C17 119.3(2) . . ?
C21 C22 H22 120.3 . . ?
C17 C22 H22 120.3 . . ?
C24 C23 C28 121.2(2) . . ?
C24 C23 S1 121.80(18) . . ?
C28 C23 S1 116.96(19) . . ?
C23 C24 C25 118.6(2) . . ?
C23 C24 H24 120.7 . . ?
C25 C24 H24 120.7 . . ?
C26 C25 C24 120.6(3) . . ?
C26 C25 H25 119.7 . . ?
C24 C25 H25 119.7 . . ?
C25 C26 C27 120.4(3) . . ?
C25 C26 H26 119.8 . . ?
C27 C26 H26 119.8 . . ?
C26 C27 C28 120.1(3) . . ?
C26 C27 H27 119.9 . . ?
C28 C27 H27 119.9 . . ?
C27 C28 C23 119.0(3) . . ?
C27 C28 H28 120.5 . . ?
C23 C28 H28 120.5 . . ?
C1 N1 C5 116.3(2) . . ?
C6 N2 C7 125.70(18) . . ?
C6 N2 H2A 117.2 . . ?
C7 N2 H2A 117.2 . . ?
C8 N3 S1 116.87(14) . . ?
O2 S1 N3 122.13(10) . . ?
O2 S1 C23 108.73(10) . . ?
N3 S1 C23 104.36(11) . . ?
O2 S1 C17 105.46(11) . . ?
N3 S1 C17 110.49(10) . . ?
C23 S1 C17 104.40(10) . . ?

loop_
_geom_bond_atom_site_label_1
_geom_bond_atom_site_label_2
_geom_bond_distance
_geom_bond_site_symmetry_2
_geom_bond_publ_flag
C1 N1 1.338(3) . ?
C1 C2 1.374(4) . ?
C1 H1 0.9300 . ?
C2 C3 1.358(4) . ?
C2 H2 0.9300 . ?
C3 C4 1.377(4) . ?
C3 H3 0.9300 . ?
C4 C5 1.376(3) . ?
C4 H4 0.9300 . ?
C5 N1 1.338(3) . ?
C5 C6 1.509(3) . ?
C6 O1 1.220(2) . ?
C6 N2 1.328(3) . ?
C7 N2 1.445(3) . ?
C7 C8 1.521(3) . ?
C7 H7A 0.9700 . ?
C7 H7B 0.9700 . ?
C8 N3 1.481(2) . ?
C8 C9 1.537(3) . ?
C8 H8 0.9800 . ?
C9 C10 1.506(3) . ?
C9 H9A 0.9700 . ?
C9 H9B 0.9700 . ?
C10 C11 1.382(3) . ?
C10 C15 1.388(3) . ?
C11 C12 1.383(3) . ?
C11 H11 0.9300 . ?
C12 C13 1.385(3) . ?
C12 H12 0.9300 . ?
C13 C14 1.381(3) . ?
C13 C16 1.509(3) . ?
C14 C15 1.379(3) . ?
C14 H14 0.9300 . ?
C15 H15 0.9300 . ?
C16 H16A 0.9600 . ?
C16 H16B 0.9600 . ?
C16 H16C 0.9600 . ?
C17 C18 1.380(3) . ?
C17 C22 1.383(3) . ?
C17 S1 1.791(2) . ?
C18 C19 1.387(4) . ?
C18 H18 0.9300 . ?
C19 C20 1.359(4) . ?
C19 H19 0.9300 . ?
C20 C21 1.376(4) . ?
C20 H20 0.9300 . ?
C21 C22 1.378(4) . ?
C21 H21 0.9300 . ?
C22 H22 0.9300 . ?
C23 C24 1.380(3) . ?
C23 C28 1.383(3) . ?
C23 S1 1.770(2) . ?
C24 C25 1.384(3) . ?
C24 H24 0.9300 . ?
C25 C26 1.367(4) . ?
C25 H25 0.9300 . ?
C26 C27 1.374(4) . ?
C26 H26 0.9300 . ?
C27 C28 1.380(4) . ?
C27 H27 0.9300 . ?
C28 H28 0.9300 . ?
N2 H2A 0.8600 . ?
N3 S1 1.5181(18) . ?
O2 S1 1.4474(16) . ?

loop_
_geom_hbond_atom_site_label_D
_geom_hbond_atom_site_label_H
_geom_hbond_atom_site_label_A
_geom_hbond_distance_DH
_geom_hbond_distance_HA
_geom_hbond_distance_DA
_geom_hbond_angle_DHA
_geom_hbond_site_symmetry_A
_geom_hbond_publ_flag
C4 H4 O1 0.93 2.57 3.351(3) 141.9 2_576 yes
N2 H2A N1 0.86 2.24 2.662(3) 110.4 . yes

loop_
_geom_torsion_atom_site_label_1
_geom_torsion_atom_site_label_2
_geom_torsion_atom_site_label_3
_geom_torsion_atom_site_label_4
_geom_torsion
_geom_torsion_site_symmetry_1
_geom_torsion_site_symmetry_2
_geom_torsion_site_symmetry_3
_geom_torsion_site_symmetry_4
_geom_torsion_publ_flag
N1 C1 C2 C3 -0.6(5) . . . . ?
C1 C2 C3 C4 0.4(5) . . . . ?
C2 C3 C4 C5 0.1(5) . . . . ?
C3 C4 C5 N1 -0.4(4) . . . . ?
C3 C4 C5 C6 178.6(2) . . . . ?
N1 C5 C6 O1 -178.9(2) . . . . ?
C4 C5 C6 O1 2.0(4) . . . . ?
N1 C5 C6 N2 1.6(3) . . . . ?
C4 C5 C6 N2 -177.5(2) . . . . ?
N2 C7 C8 N3 49.6(2) . . . . ?
N2 C7 C8 C9 171.97(18) . . . . ?
N3 C8 C9 C10 -178.06(18) . . . . ?
C7 C8 C9 C10 61.7(3) . . . . ?
C8 C9 C10 C11 -109.1(2) . . . . ?
C8 C9 C10 C15 70.5(3) . . . . ?
C15 C10 C11 C12 0.3(3) . . . . ?
C9 C10 C11 C12 179.9(2) . . . . ?
C10 C11 C12 C13 0.6(3) . . . . ?
C11 C12 C13 C14 -1.5(3) . . . . ?
C11 C12 C13 C16 179.4(2) . . . . ?
C12 C13 C14 C15 1.6(3) . . . . ?
C16 C13 C14 C15 -179.3(2) . . . . ?
C13 C14 C15 C10 -0.8(3) . . . . ?
C11 C10 C15 C14 -0.2(3) . . . . ?
C9 C10 C15 C14 -179.8(2) . . . . ?
C22 C17 C18 C19 -0.4(4) . . . . ?
S1 C17 C18 C19 175.60(19) . . . . ?
C17 C18 C19 C20 0.3(4) . . . . ?
C18 C19 C20 C21 0.2(5) . . . . ?
C19 C20 C21 C22 -0.6(5) . . . . ?
C20 C21 C22 C17 0.5(4) . . . . ?
C18 C17 C22 C21 0.0(4) . . . . ?
S1 C17 C22 C21 -176.0(2) . . . . ?
C28 C23 C24 C25 -0.7(4) . . . . ?
S1 C23 C24 C25 177.57(19) . . . . ?
C23 C24 C25 C26 1.7(4) . . . . ?
C24 C25 C26 C27 -1.2(4) . . . . ?
C25 C26 C27 C28 -0.2(4) . . . . ?
C26 C27 C28 C23 1.2(4) . . . . ?
C24 C23 C28 C27 -0.7(4) . . . . ?
S1 C23 C28 C27 -179.0(2) . . . . ?
C2 C1 N1 C5 0.3(5) . . . . ?
C4 C5 N1 C1 0.2(4) . . . . ?
C6 C5 N1 C1 -178.8(2) . . . . ?
O1 C6 N2 C7 -0.5(4) . . . . ?
C5 C6 N2 C7 179.0(2) . . . . ?
C8 C7 N2 C6 141.4(2) . . . . ?
C7 C8 N3 S1 -151.34(15) . . . . ?
C9 C8 N3 S1 86.1(2) . . . . ?
C8 N3 S1 O2 -65.35(17) . . . . ?
C8 N3 S1 C23 171.14(14) . . . . ?
C8 N3 S1 C17 59.45(17) . . . . ?
C24 C23 S1 O2 -140.1(2) . . . . ?
C28 C23 S1 O2 38.2(2) . . . . ?
C24 C23 S1 N3 -8.3(2) . . . . ?
C28 C23 S1 N3 170.00(18) . . . . ?
C24 C23 S1 C17 107.7(2) . . . . ?
C28 C23 S1 C17 -74.0(2) . . . . ?
C18 C17 S1 O2 10.2(2) . . . . ?
C22 C17 S1 O2 -173.70(18) . . . . ?
C18 C17 S1 N3 -123.58(19) . . . . ?
C22 C17 S1 N3 52.5(2) . . . . ?
C18 C17 S1 C23 124.75(19) . . . . ?
C22 C17 S1 C23 -59.2(2) . . . . ?
